data_4345634
loop_
_publ_author_name
'Lucaccini, Eva'
'Baldov\'i, Jos\'e J'
'Chelazzi, Laura'
'Barra, Anne-Laure'
'Grepioni, Fabrizia'
'Costes, Jean-Pierre'
'Sorace, Lorenzo'

_publ_section_title
;
 Electronic Structure and Magnetic Anisotropy in Lanthanoid Single-Ion
 Magnets with C3 Symmetry: The Ln(trenovan) Series.
;
_journal_issue 8
_journal_name_full 'Inorganic chemistry'
_journal_page_first 4729
_journal_page_last 4739
_journal_paper_doi 10.1021/acs.inorgchem.7b00413
_journal_volume 56
_journal_year 2017
_chemical_formula_moiety 'C30 H33 Gd1 N4 O6'
_chemical_formula_sum 'C30 H33 Gd N4 O6'
_chemical_formula_weight 702.8
_chemical_name_common Gdtrenovan
_space_group_IT_number 147
_symmetry_cell_setting trigonal
_symmetry_space_group_name_Hall '-P 3'
_symmetry_space_group_name_H-M 'P -3'
_cell_angle_alpha 90
_cell_angle_beta 90
_cell_angle_gamma 120
_cell_formula_units_Z 2
_cell_length_a 14.240(1)
_cell_length_b 14.240(1)
_cell_length_c 8.121(1)
_cell_measurement_reflns_used 15
_cell_measurement_temperature 293
_cell_measurement_theta_max 25
_cell_measurement_theta_min 1.5
_cell_volume 1426.1(2)
_computing_cell_refinement 'TOPAS (Coelho ,2007)'
_computing_data_collection 'Highscore plus'
_computing_structure_refinement 'TOPAS (Coelho ,2007)'
_computing_structure_solution 'EXPO2013 (Altomare, 2013)'
_diffrn_ambient_temperature 293
_diffrn_measurement_device_type char
_diffrn_radiation_monochromator 'Ge filtered'
_diffrn_radiation_type 'Cu K\a'
_diffrn_radiation_wavelength 1.54175
_exptl_crystal_colour yellow
_exptl_crystal_density_diffrn 1.637
_exptl_crystal_density_method 'not measured'
_exptl_crystal_F_000 706
_pd_proc_2theta_range_max 60
_pd_proc_2theta_range_min 4
_pd_proc_info_excluded_regions no
_pd_proc_ls_background_function Chebyschev
_pd_proc_ls_pref_orient_corr
;
Spherical Harmonics
;
_pd_proc_ls_prof_R_factor 0.043
_pd_proc_ls_prof_wR_expected 0.046
_pd_proc_ls_prof_wR_factor 0.056
_pd_spec_mounting
;
0.5 mm borosilicate glass capillary
;
_pd_spec_mount_mode transmission
_pd_spec_shape cylinder
_refine_ls_goodness_of_fit_all 1.21
_refine_ls_hydrogen_treatment mixed
_refine_ls_matrix_type full
_refine_ls_number_parameters 39
_refine_ls_structure_factor_coef Fsqd
_cod_data_source_file ic7b00413_si_002.cif
_cod_data_source_block trenovanGd
_cod_depositor_comments 'Adding full bibliography for 4345633--4345634.cif.'
_cod_original_cell_volume 1426.3(3)
_cod_original_sg_symbol_H-M P-3
_cod_original_formula_sum 'C30 H33 Gd1 N4 O6'
_cod_database_code 4345634

loop_
_symmetry_equiv_pos_as_xyz
'-x, -y, -z'
'-x+y, -x, z'
'-y, x-y, z'
'y, -x+y, -z'
'x-y, x, -z'
'x, y, z'

loop_
_atom_site_label
_atom_site_type_symbol
_atom_site_symmetry_multiplicity
_atom_site_fract_x
_atom_site_fract_y
_atom_site_fract_z
_atom_site_occupancy
_atom_site_B_iso_or_equiv
Gd1 Gd 2 0.33333 0.66667 0.8810(1) 1 4.572(1)
N1 N 2 0.3333 0.6667 1.1923(1) 1 7.082(1)
C1 C 6 0.8085(2) 0.9665(3) 0.7222(3) 1 7.082(1)
O1 O 6 0.5640(3) 0.9278(3) 0.5026(2) 1 7.082(1)
C2 C 6 0.7644(3) 0.9063(2) 0.8583(1) 1 7.082(1)
C3 C 6 0.635(1) 0.9229(7) 0.6191(5) 1 7.082(1)
C4 C 6 0.6496(1) 0.8447(2) 0.8725(3) 1 7.082(1)
C5 C 6 0.7479(2) 0.974(1) 0.5936(3) 1 7.082(1)
C6 C 6 0.5832(1) 0.8499(1) 0.7477(1) 1 7.082(1)
N2 N 6 0.4961(1) 0.6815(2) 1.0051(2) 1 7.082(1)
C7 C 6 0.4778(7) 0.6160(4) 1.166(1) 1 7.082(1)
C8 C 6 0.5957(1) 0.7723(1) 1.014(1) 1 7.082(1)
C9 C 6 0.4116(1) 0.6471(1) 1.281(1) 1 7.082(1)
O2 O 6 0.4746(1) 0.7892(1) 0.7473(1) 1 7.082(1)
C10 C 6 0.6148(2) 1.012(1) 0.3733(1) 1 7.082(1)
H1 H 6 0.7829(1) 1.0214(1) 0.4958(1) 1 8.498(1)
H2 H 6 0.8891(1) 1.007(1) 0.7129(1) 1 8.498(1)
H3 H 6 0.8116(1) 0.9049(1) 0.9479(1) 1 8.498(1)
H4 H 6 0.5488(2) 0.6354(1) 1.217(1) 1 8.498(1)
H5 H 6 0.4367(1) 0.5367(1) 1.1424(1) 1 8.498(1)
H6 H 6 0.4014(1) 0.5870(1) 1.3618(1) 1 8.498(1)
H7 H 6 0.4627(1) 0.7145(1) 1.3420(1) 1 8.498(1)
H8 H 6 0.6673(1) 1.0007(1) 0.3085(1) 1 8.498(1)
H9 H 6 0.5574(1) 1.0098(1) 0.2986(1) 1 8.498(1)
H10 H 6 0.6537(1) 1.0857(1) 0.4263(1) 1 8.498(1)
H11 H 6 0.6342(1) 0.7909(1) 1.1228(1) 1 8.498(1)
